data_7124036
loop_
_publ_author_name
'Deolka, Shubham'
'Tarannam, Naziha'
'Fayzullin, Robert R.'
'Kozuch, Sebastian'
'Khaskin, Eugene'

_publ_section_title
;
 Unusual Rearrangement of Modified PNP Ligand based Ru Complexes Relevant
 to Alcohol Dehydrogenation Catalysis
;
_journal_name_full 'Chemical Communications'
_journal_paper_doi 10.1039/C9CC06024C
_journal_year 2019
_chemical_formula_moiety 'C26 H40 N2 O P2 Ru'
_chemical_formula_sum 'C26 H40 N2 O P2 Ru'
_chemical_formula_weight 559.61
_space_group_crystal_system monoclinic
_space_group_IT_number 14
_space_group_name_Hall '-P 2ybc'
_space_group_name_H-M_alt 'P 1 21/c 1'
_symmetry_space_group_name_Hall '-P 2ybc'
_symmetry_space_group_name_H-M 'P 1 21/c 1'
_atom_sites_solution_hydrogens mixed
_audit_creation_method SHELXL-2018/3
_audit_update_record
;
2019-01-14 deposited with the CCDC.    2019-08-21 downloaded from the CCDC.
;
_cell_angle_alpha 90
_cell_angle_beta 94.7191(12)
_cell_angle_gamma 90
_cell_formula_units_Z 4
_cell_length_a 10.66363(14)
_cell_length_b 11.49601(18)
_cell_length_c 21.7803(3)
_cell_measurement_reflns_used 47612
_cell_measurement_temperature 95(2)
_cell_measurement_theta_max 32.3590
_cell_measurement_theta_min 2.6950
_cell_volume 2660.98(7)
_computing_cell_refinement 'CrysAlisPro 1.171.39.20a (Rigaku OD, 2015)'
_computing_data_collection 'CrysAlisPro 1.171.39.20a (Rigaku OD, 2015)'
_computing_data_reduction 'CrysAlisPro 1.171.39.20a (Rigaku OD, 2015)'
_computing_molecular_graphics
;
WinGX (Farrugia, 2012); Olex2 (Dolomanov et al., 2009);
ORTEP-3 (Farrugia, 2012); PLATON (Spek, 2009)
;
_computing_publication_material 'enCIFer (Allen, 2004)'
_computing_structure_refinement 'SHELXL-2018/3 (Sheldrick, 2015)'
_computing_structure_solution 'SHELXT-2018/2 (Sheldrick, 2015)'
_diffrn_ambient_temperature 95(2)
_diffrn_measured_fraction_theta_full 0.999
_diffrn_measured_fraction_theta_max 0.937
_diffrn_measurement_device_type 'XtaLAB Pro: Kappa dual offset/far'
_diffrn_measurement_method '\w scans'
_diffrn_radiation_probe x-ray
_diffrn_radiation_type MoK\a
_diffrn_radiation_wavelength 0.71073
_diffrn_reflns_av_R_equivalents 0.0351
_diffrn_reflns_av_unetI/netI 0.0195
_diffrn_reflns_Laue_measured_fraction_full 0.999
_diffrn_reflns_Laue_measured_fraction_max 0.937
_diffrn_reflns_limit_h_max 15
_diffrn_reflns_limit_h_min -15
_diffrn_reflns_limit_k_max 16
_diffrn_reflns_limit_k_min -17
_diffrn_reflns_limit_l_max 32
_diffrn_reflns_limit_l_min -32
_diffrn_reflns_number 82249
_diffrn_reflns_point_group_measured_fraction_full 0.999
_diffrn_reflns_point_group_measured_fraction_max 0.937
_diffrn_reflns_theta_full 25.242
_diffrn_reflns_theta_max 32.310
_diffrn_reflns_theta_min 2.570
_diffrn_source 'microfocus sealed X-ray tube'
_exptl_absorpt_coefficient_mu 0.730
_exptl_absorpt_correction_T_max 1.000
_exptl_absorpt_correction_T_min 0.515
_exptl_absorpt_correction_type gaussian
_exptl_absorpt_process_details
;
CrysAlisPro 1.171.39.20a (Rigaku Oxford Diffraction, 2015).
Numerical absorption correction based on gaussian integration over
a multifaceted crystal model. Empirical absorption correction using
spherical harmonics, frame scaling and detector area scaling,
implemented in SCALE3 ABSPACK scaling algorithm.
;
_exptl_crystal_colour red
_exptl_crystal_density_diffrn 1.397
_exptl_crystal_description prism
_exptl_crystal_F_000 1168
_exptl_crystal_recrystallization_method 'slow evaporation of a pentane solution at -30 \%C'
_exptl_crystal_size_max 0.294
_exptl_crystal_size_mid 0.197
_exptl_crystal_size_min 0.143
_refine_diff_density_max 0.553
_refine_diff_density_min -0.599
_refine_diff_density_rms 0.071
_refine_ls_extinction_method none
_refine_ls_goodness_of_fit_ref 1.052
_refine_ls_hydrogen_treatment mixed
_refine_ls_matrix_type full
_refine_ls_number_parameters 301
_refine_ls_number_reflns 8885
_refine_ls_number_restraints 0
_refine_ls_restrained_S_all 1.052
_refine_ls_R_factor_all 0.0223
_refine_ls_R_factor_gt 0.0201
_refine_ls_shift/su_max 0.001
_refine_ls_shift/su_mean 0.000
_refine_ls_structure_factor_coef Fsqd
_refine_ls_weighting_details 'w=1/[\s^2^(Fo^2^)+(0.0174P)^2^+1.4426P] where P=(Fo^2^+2Fc^2^)/3'
_refine_ls_weighting_scheme calc
_refine_ls_wR_factor_gt 0.0477
_refine_ls_wR_factor_ref 0.0483
_reflns_Friedel_coverage 0.000
_reflns_number_gt 8343
_reflns_number_total 8885
_reflns_threshold_expression 'I > 2\s(I)'
_cod_data_source_file c9cc06024c2.cif
_cod_data_source_block jk351
_cod_database_code 7124036
_shelx_shelxl_version_number 2018/3
_shelx_space_group_comment
;
The symmetry employed for this shelxl refinement is uniquely defined
by the following loop, which should always be used as a source of
symmetry information in preference to the above space-group names.
They are only intended as comments.
;
_shelx_estimated_absorpt_t_min 0.814
_shelx_estimated_absorpt_t_max 0.903

loop_
_space_group_symop_operation_xyz
'x, y, z'
'-x, y+1/2, -z+1/2'
'-x, -y, -z'
'x, -y-1/2, z-1/2'

loop_
_atom_site_label
_atom_site_type_symbol
_atom_site_fract_x
_atom_site_fract_y
_atom_site_fract_z
_atom_site_U_iso_or_equiv
_atom_site_adp_type
_atom_site_occupancy
_atom_site_site_symmetry_order
_atom_site_calc_flag
_atom_site_refinement_flags_posn
_atom_site_refinement_flags_adp
Ru1 Ru 0.75127(2) 0.23706(2) 0.37051(2) 0.00991(2) Uani 1 1 d . .
H1 H 0.7480(15) 0.3316(15) 0.3181(8) 0.033(4) Uiso 1 1 d . .
P1 P 0.70060(2) 0.41034(2) 0.41750(2) 0.01157(5) Uani 1 1 d . .
P2 P 0.76353(2) 0.10607(2) 0.29043(2) 0.01194(5) Uani 1 1 d . .
O1 O 1.02732(8) 0.28030(10) 0.39906(5) 0.0304(2) Uani 1 1 d . .
N1 N 0.55061(8) 0.22455(7) 0.35851(4) 0.01120(15) Uani 1 1 d . .
N2 N 0.72648(8) 0.08645(8) 0.43221(4) 0.01402(16) Uani 1 1 d . .
C1 C 0.92098(10) 0.26134(10) 0.38684(5) 0.0176(2) Uani 1 1 d . .
C11 C 0.54266(10) 0.42622(9) 0.38792(5) 0.01473(18) Uani 1 1 d . .
H11 H 0.501421 0.499521 0.387135 0.018 Uiso 1 1 calc R U
C12 C 0.48172(9) 0.32638(9) 0.36587(5) 0.01266(17) Uani 1 1 d . .
C13 C 0.34753(10) 0.32041(10) 0.35165(5) 0.01615(19) Uani 1 1 d . .
H13 H 0.298501 0.388971 0.354199 0.019 Uiso 1 1 calc R U
C14 C 0.28952(10) 0.21855(10) 0.33462(5) 0.0171(2) Uani 1 1 d . .
H14 H 0.201441 0.217091 0.323652 0.021 Uiso 1 1 calc R U
C15 C 0.36061(10) 0.11505(10) 0.33330(5) 0.01523(19) Uani 1 1 d . .
H15 H 0.321309 0.042497 0.323454 0.018 Uiso 1 1 calc R U
C16 C 0.48919(9) 0.12285(9) 0.34681(4) 0.01215(17) Uani 1 1 d . .
C17 C 0.64975(10) -0.01190(9) 0.29916(5) 0.01396(18) Uani 1 1 d . .
H17A H 0.595576 -0.020569 0.260287 0.017 Uiso 1 1 calc R U
H17B H 0.695809 -0.085890 0.307010 0.017 Uiso 1 1 calc R U
C21 C 0.56575(10) 0.01181(9) 0.35285(5) 0.01289(17) Uani 1 1 d . .
H21 H 0.503263 -0.053174 0.351698 0.015 Uiso 1 1 calc R U
C22 C 0.63845(10) 0.00503(9) 0.41568(5) 0.01363(18) Uani 1 1 d . .
C23 C 0.61334(11) -0.08650(10) 0.45490(5) 0.0181(2) Uani 1 1 d . .
H23 H 0.548414 -0.140471 0.442935 0.022 Uiso 1 1 calc R U
C24 C 0.68241(13) -0.09915(11) 0.51110(5) 0.0235(2) Uani 1 1 d . .
H24 H 0.665588 -0.160896 0.538218 0.028 Uiso 1 1 calc R U
C25 C 0.77678(12) -0.01915(11) 0.52665(5) 0.0236(2) Uani 1 1 d . .
H25 H 0.828154 -0.026615 0.564196 0.028 Uiso 1 1 calc R U
C26 C 0.79525(11) 0.07184(10) 0.48676(5) 0.0189(2) Uani 1 1 d . .
H26 H 0.859429 0.126836 0.498233 0.023 Uiso 1 1 calc R U
C31 C 0.79164(10) 0.54139(9) 0.39693(5) 0.0169(2) Uani 1 1 d . .
H31 H 0.882518 0.525779 0.409173 0.020 Uiso 1 1 calc R U
C32 C 0.75446(16) 0.65115(11) 0.43085(7) 0.0332(3) Uani 1 1 d . .
H32A H 0.664222 0.665595 0.421959 0.050 Uiso 1 1 calc R U
H32B H 0.802194 0.717695 0.417017 0.050 Uiso 1 1 calc R U
H32C H 0.773168 0.640421 0.475300 0.050 Uiso 1 1 calc R U
C33 C 0.77869(13) 0.56597(11) 0.32758(6) 0.0239(2) Uani 1 1 d . .
H33A H 0.807457 0.498136 0.305378 0.036 Uiso 1 1 calc R U
H33B H 0.830011 0.633727 0.318768 0.036 Uiso 1 1 calc R U
H33C H 0.690328 0.581764 0.314226 0.036 Uiso 1 1 calc R U
C41 C 0.70145(10) 0.42467(10) 0.50269(5) 0.01599(19) Uani 1 1 d . .
H41 H 0.663321 0.501356 0.512258 0.019 Uiso 1 1 calc R U
C42 C 0.83569(12) 0.42022(12) 0.53401(5) 0.0248(2) Uani 1 1 d . .
H42A H 0.877128 0.348653 0.521945 0.037 Uiso 1 1 calc R U
H42B H 0.832349 0.421443 0.578838 0.037 Uiso 1 1 calc R U
H42C H 0.883282 0.487733 0.521250 0.037 Uiso 1 1 calc R U
C43 C 0.61957(11) 0.32794(10) 0.52646(5) 0.0191(2) Uani 1 1 d . .
H43A H 0.533861 0.334537 0.506779 0.029 Uiso 1 1 calc R U
H43B H 0.617644 0.335267 0.571205 0.029 Uiso 1 1 calc R U
H43C H 0.654757 0.252083 0.516637 0.029 Uiso 1 1 calc R U
C51 C 0.71644(10) 0.16107(9) 0.21190(5) 0.01469(18) Uani 1 1 d . .
H51 H 0.711354 0.093303 0.183013 0.018 Uiso 1 1 calc R U
C52 C 0.81329(13) 0.24682(11) 0.19026(6) 0.0249(3) Uani 1 1 d . .
H52A H 0.820540 0.313588 0.218299 0.037 Uiso 1 1 calc R U
H52B H 0.786200 0.273645 0.148553 0.037 Uiso 1 1 calc R U
H52C H 0.895157 0.208157 0.190057 0.037 Uiso 1 1 calc R U
C53 C 0.58630(11) 0.21855(10) 0.20940(5) 0.0188(2) Uani 1 1 d . .
H53A H 0.524719 0.162656 0.222766 0.028 Uiso 1 1 calc R U
H53B H 0.561359 0.243334 0.167095 0.028 Uiso 1 1 calc R U
H53C H 0.589676 0.286392 0.236729 0.028 Uiso 1 1 calc R U
C61 C 0.91689(10) 0.03329(11) 0.28383(5) 0.0204(2) Uani 1 1 d . .
H61 H 0.980095 0.095751 0.278003 0.025 Uiso 1 1 calc R U
C62 C 0.92033(11) -0.05044(12) 0.22939(6) 0.0259(3) Uani 1 1 d . .
H62A H 0.858834 -0.112790 0.233331 0.039 Uiso 1 1 calc R U
H62B H 1.004723 -0.084079 0.229122 0.039 Uiso 1 1 calc R U
H62C H 0.899619 -0.008080 0.190836 0.039 Uiso 1 1 calc R U
C63 C 0.95810(13) -0.02856(13) 0.34468(6) 0.0310(3) Uani 1 1 d . .
H63A H 0.953965 0.026099 0.378985 0.047 Uiso 1 1 calc R U
H63B H 1.044613 -0.056720 0.343501 0.047 Uiso 1 1 calc R U
H63C H 0.902019 -0.094528 0.350386 0.047 Uiso 1 1 calc R U

loop_
_atom_site_aniso_label
_atom_site_aniso_U_11
_atom_site_aniso_U_22
_atom_site_aniso_U_33
_atom_site_aniso_U_23
_atom_site_aniso_U_13
_atom_site_aniso_U_12
Ru1 0.00906(4) 0.01020(4) 0.01042(4) -0.00253(3) 0.00067(3) 0.00072(2)
P1 0.01297(11) 0.01020(11) 0.01181(11) -0.00200(9) 0.00268(9) 0.00006(8)
P2 0.01043(11) 0.01295(12) 0.01235(11) -0.00389(9) 0.00047(8) 0.00100(9)
O1 0.0123(4) 0.0446(6) 0.0341(5) -0.0103(4) 0.0015(3) -0.0031(4)
N1 0.0107(4) 0.0112(4) 0.0117(4) -0.0004(3) 0.0009(3) 0.0011(3)
N2 0.0160(4) 0.0131(4) 0.0127(4) -0.0014(3) -0.0005(3) 0.0033(3)
C1 0.0151(5) 0.0205(5) 0.0172(5) -0.0054(4) 0.0026(4) 0.0013(4)
C11 0.0142(4) 0.0121(4) 0.0180(5) -0.0011(4) 0.0020(4) 0.0035(3)
C12 0.0125(4) 0.0140(4) 0.0116(4) 0.0017(3) 0.0021(3) 0.0026(3)
C13 0.0120(4) 0.0191(5) 0.0173(5) 0.0018(4) 0.0007(3) 0.0044(4)
C14 0.0105(4) 0.0238(5) 0.0168(5) 0.0019(4) -0.0004(3) 0.0009(4)
C15 0.0133(4) 0.0180(5) 0.0142(4) 0.0002(4) 0.0002(3) -0.0022(4)
C16 0.0134(4) 0.0133(4) 0.0098(4) 0.0001(3) 0.0014(3) -0.0001(3)
C17 0.0166(4) 0.0115(4) 0.0137(4) -0.0025(3) 0.0006(3) 0.0004(3)
C21 0.0149(4) 0.0108(4) 0.0128(4) -0.0008(3) 0.0004(3) -0.0011(3)
C22 0.0164(4) 0.0118(4) 0.0127(4) -0.0011(3) 0.0013(3) 0.0034(3)
C23 0.0261(5) 0.0127(5) 0.0159(5) 0.0008(4) 0.0034(4) 0.0016(4)
C24 0.0377(7) 0.0175(5) 0.0154(5) 0.0032(4) 0.0026(5) 0.0052(5)
C25 0.0332(6) 0.0229(6) 0.0138(5) 0.0009(4) -0.0041(4) 0.0075(5)
C26 0.0218(5) 0.0185(5) 0.0155(5) -0.0029(4) -0.0039(4) 0.0047(4)
C31 0.0180(5) 0.0132(5) 0.0200(5) -0.0010(4) 0.0043(4) -0.0027(4)
C32 0.0516(9) 0.0140(5) 0.0366(7) -0.0069(5) 0.0200(6) -0.0077(5)
C33 0.0322(6) 0.0177(5) 0.0226(6) 0.0035(4) 0.0078(5) -0.0019(5)
C41 0.0205(5) 0.0147(5) 0.0132(4) -0.0032(4) 0.0042(4) -0.0007(4)
C42 0.0260(6) 0.0315(7) 0.0163(5) -0.0035(5) -0.0012(4) -0.0061(5)
C43 0.0229(5) 0.0180(5) 0.0173(5) 0.0001(4) 0.0075(4) 0.0004(4)
C51 0.0167(4) 0.0153(5) 0.0123(4) -0.0025(4) 0.0022(3) -0.0025(4)
C52 0.0298(6) 0.0267(6) 0.0191(5) -0.0031(5) 0.0076(5) -0.0128(5)
C53 0.0225(5) 0.0192(5) 0.0144(5) 0.0013(4) -0.0006(4) 0.0037(4)
C61 0.0118(4) 0.0256(6) 0.0233(5) -0.0141(4) -0.0022(4) 0.0044(4)
C62 0.0163(5) 0.0327(7) 0.0281(6) -0.0179(5) -0.0024(4) 0.0084(5)
C63 0.0269(6) 0.0356(7) 0.0285(6) -0.0144(5) -0.0109(5) 0.0179(5)

loop_
_atom_type_symbol
_atom_type_description
_atom_type_scat_dispersion_real
_atom_type_scat_dispersion_imag
_atom_type_scat_source
C C 0.0033 0.0016 'International Tables Vol C Tables 4.2.6.8 and 6.1.1.4'
H H 0.0000 0.0000 'International Tables Vol C Tables 4.2.6.8 and 6.1.1.4'
N N 0.0061 0.0033 'International Tables Vol C Tables 4.2.6.8 and 6.1.1.4'
O O 0.0106 0.0060 'International Tables Vol C Tables 4.2.6.8 and 6.1.1.4'
P P 0.1023 0.0942 'International Tables Vol C Tables 4.2.6.8 and 6.1.1.4'
Ru Ru -1.2594 0.8363 'International Tables Vol C Tables 4.2.6.8 and 6.1.1.4'

loop_
_geom_angle_atom_site_label_1
_geom_angle_atom_site_label_2
_geom_angle_atom_site_label_3
_geom_angle
C1 Ru1 N1 173.54(4)
C1 Ru1 N2 99.54(4)
N1 Ru1 N2 81.59(3)
C1 Ru1 P2 97.41(3)
N1 Ru1 P2 88.97(2)
N2 Ru1 P2 88.03(2)
C1 Ru1 P1 92.61(3)
N1 Ru1 P1 81.08(2)
N2 Ru1 P1 110.99(2)
P2 Ru1 P1 156.738(10)
C1 Ru1 H1 89.9(6)
N1 Ru1 H1 89.7(6)
N2 Ru1 H1 168.6(6)
P2 Ru1 H1 84.4(6)
P1 Ru1 H1 74.7(6)
C11 P1 C41 106.34(5)
C11 P1 C31 109.20(5)
C41 P1 C31 102.00(5)
C11 P1 Ru1 100.23(4)
C41 P1 Ru1 122.18(4)
C31 P1 Ru1 116.22(4)
C17 P2 C61 105.60(5)
C17 P2 C51 102.47(5)
C61 P2 C51 104.85(5)
C17 P2 Ru1 108.84(3)
C61 P2 Ru1 117.18(4)
C51 P2 Ru1 116.44(4)
C16 N1 C12 119.60(8)
C16 N1 Ru1 123.00(7)
C12 N1 Ru1 117.35(7)
C22 N2 C26 117.47(10)
C22 N2 Ru1 119.52(7)
C26 N2 Ru1 123.01(8)
O1 C1 Ru1 177.05(10)
C12 C11 P1 116.60(8)
C12 C11 H11 121.7
P1 C11 H11 121.7
C11 C12 N1 119.84(9)
C11 C12 C13 122.91(9)
N1 C12 C13 117.22(9)
C14 C13 C12 121.37(10)
C14 C13 H13 119.3
C12 C13 H13 119.3
C13 C14 C15 119.83(10)
C13 C14 H14 120.1
C15 C14 H14 120.1
C16 C15 C14 117.78(10)
C16 C15 H15 121.1
C14 C15 H15 121.1
N1 C16 C15 123.53(10)
N1 C16 C21 117.53(9)
C15 C16 C21 118.83(9)
C21 C17 P2 111.97(7)
C21 C17 H17A 109.2
P2 C17 H17A 109.2
C21 C17 H17B 109.2
P2 C17 H17B 109.2
H17A C17 H17B 107.9
C16 C21 C22 110.68(8)
C16 C21 C17 114.97(8)
C22 C21 C17 112.70(8)
C16 C21 H21 105.9
C22 C21 H21 105.9
C17 C21 H21 105.9
N2 C22 C23 121.51(10)
N2 C22 C21 119.73(9)
C23 C22 C21 118.76(10)
C24 C23 C22 120.40(11)
C24 C23 H23 119.8
C22 C23 H23 119.8
C23 C24 C25 118.04(11)
C23 C24 H24 121.0
C25 C24 H24 121.0
C26 C25 C24 119.11(11)
C26 C25 H25 120.4
C24 C25 H25 120.4
N2 C26 C25 123.34(11)
N2 C26 H26 118.3
C25 C26 H26 118.3
C32 C31 C33 108.54(10)
C32 C31 P1 112.89(8)
C33 C31 P1 112.28(8)
C32 C31 H31 107.6
C33 C31 H31 107.6
P1 C31 H31 107.6
C31 C32 H32A 109.5
C31 C32 H32B 109.5
H32A C32 H32B 109.5
C31 C32 H32C 109.5
H32A C32 H32C 109.5
H32B C32 H32C 109.5
C31 C33 H33A 109.5
C31 C33 H33B 109.5
H33A C33 H33B 109.5
C31 C33 H33C 109.5
H33A C33 H33C 109.5
H33B C33 H33C 109.5
C43 C41 C42 111.26(10)
C43 C41 P1 108.47(7)
C42 C41 P1 111.58(8)
C43 C41 H41 108.5
C42 C41 H41 108.5
P1 C41 H41 108.5
C41 C42 H42A 109.5
C41 C42 H42B 109.5
H42A C42 H42B 109.5
C41 C42 H42C 109.5
H42A C42 H42C 109.5
H42B C42 H42C 109.5
C41 C43 H43A 109.5
C41 C43 H43B 109.5
H43A C43 H43B 109.5
C41 C43 H43C 109.5
H43A C43 H43C 109.5
H43B C43 H43C 109.5
C52 C51 C53 110.07(10)
C52 C51 P2 111.44(8)
C53 C51 P2 110.81(7)
C52 C51 H51 108.1
C53 C51 H51 108.1
P2 C51 H51 108.1
C51 C52 H52A 109.5
C51 C52 H52B 109.5
H52A C52 H52B 109.5
C51 C52 H52C 109.5
H52A C52 H52C 109.5
H52B C52 H52C 109.5
C51 C53 H53A 109.5
C51 C53 H53B 109.5
H53A C53 H53B 109.5
C51 C53 H53C 109.5
H53A C53 H53C 109.5
H53B C53 H53C 109.5
C62 C61 C63 110.74(10)
C62 C61 P2 114.94(8)
C63 C61 P2 109.50(8)
C62 C61 H61 107.1
C63 C61 H61 107.1
P2 C61 H61 107.1
C61 C62 H62A 109.5
C61 C62 H62B 109.5
H62A C62 H62B 109.5
C61 C62 H62C 109.5
H62A C62 H62C 109.5
H62B C62 H62C 109.5
C61 C63 H63A 109.5
C61 C63 H63B 109.5
H63A C63 H63B 109.5
C61 C63 H63C 109.5
H63A C63 H63C 109.5
H63B C63 H63C 109.5

loop_
_geom_bond_atom_site_label_1
_geom_bond_atom_site_label_2
_geom_bond_distance
Ru1 C1 1.8367(11)
Ru1 N1 2.1391(8)
Ru1 N2 2.2209(9)
Ru1 P2 2.3162(3)
Ru1 P1 2.3235(3)
Ru1 H1 1.575(17)
P1 C11 1.7625(11)
P1 C41 1.8620(11)
P1 C31 1.8667(11)
P2 C17 1.8399(11)
P2 C61 1.8531(11)
P2 C51 1.8538(11)
O1 C1 1.1639(14)
N1 C16 1.3541(13)
N1 C12 1.3982(13)
N2 C22 1.3533(14)
N2 C26 1.3543(14)
C11 C12 1.3853(15)
C11 H11 0.9500
C12 C13 1.4406(14)
C13 C14 1.3615(16)
C13 H13 0.9500
C14 C15 1.4123(15)
C14 H14 0.9500
C15 C16 1.3814(14)
C15 H15 0.9500
C16 C21 1.5151(14)
C17 C21 1.5546(14)
C17 H17A 0.9900
C17 H17B 0.9900
C21 C22 1.5182(14)
C21 H21 1.0000
C22 C23 1.3951(15)
C23 C24 1.3833(16)
C23 H23 0.9500
C24 C25 1.3845(19)
C24 H24 0.9500
C25 C26 1.3842(17)
C25 H25 0.9500
C26 H26 0.9500
C31 C32 1.5309(17)
C31 C33 1.5316(16)
C31 H31 1.0000
C32 H32A 0.9800
C32 H32B 0.9800
C32 H32C 0.9800
C33 H33A 0.9800
C33 H33B 0.9800
C33 H33C 0.9800
C41 C43 1.5302(15)
C41 C42 1.5351(16)
C41 H41 1.0000
C42 H42A 0.9800
C42 H42B 0.9800
C42 H42C 0.9800
C43 H43A 0.9800
C43 H43B 0.9800
C43 H43C 0.9800
C51 C52 1.5299(15)
C51 C53 1.5340(15)
C51 H51 1.0000
C52 H52A 0.9800
C52 H52B 0.9800
C52 H52C 0.9800
C53 H53A 0.9800
C53 H53B 0.9800
C53 H53C 0.9800
C61 C62 1.5301(16)
C61 C63 1.5361(19)
C61 H61 1.0000
C62 H62A 0.9800
C62 H62B 0.9800
C62 H62C 0.9800
C63 H63A 0.9800
C63 H63B 0.9800
C63 H63C 0.9800

loop_
_geom_torsion_atom_site_label_1
_geom_torsion_atom_site_label_2
_geom_torsion_atom_site_label_3
_geom_torsion_atom_site_label_4
_geom_torsion
C41 P1 C11 C12 -107.39(9)
C31 P1 C11 C12 143.25(8)
Ru1 P1 C11 C12 20.69(9)
P1 C11 C12 N1 -10.41(13)
P1 C11 C12 C13 167.47(8)
C16 N1 C12 C11 169.17(9)
Ru1 N1 C12 C11 -8.18(12)
C16 N1 C12 C13 -8.83(14)
Ru1 N1 C12 C13 173.83(7)
C11 C12 C13 C14 -174.83(10)
N1 C12 C13 C14 3.09(15)
C12 C13 C14 C15 2.80(16)
C13 C14 C15 C16 -3.03(16)
C12 N1 C16 C15 9.07(15)
Ru1 N1 C16 C15 -173.74(8)
C12 N1 C16 C21 -167.07(9)
Ru1 N1 C16 C21 10.12(12)
C14 C15 C16 N1 -2.96(15)
C14 C15 C16 C21 173.13(9)
C61 P2 C17 C21 132.53(7)
C51 P2 C17 C21 -117.95(7)
Ru1 P2 C17 C21 5.92(8)
N1 C16 C21 C22 53.64(12)
C15 C16 C21 C22 -122.69(10)
N1 C16 C21 C17 -75.46(11)
C15 C16 C21 C17 108.21(11)
P2 C17 C21 C16 59.02(10)
P2 C17 C21 C22 -69.08(10)
C26 N2 C22 C23 4.12(15)
Ru1 N2 C22 C23 -175.35(8)
C26 N2 C22 C21 -175.21(9)
Ru1 N2 C22 C21 5.32(12)
C16 C21 C22 N2 -62.29(12)
C17 C21 C22 N2 68.02(12)
C16 C21 C22 C23 118.36(10)
C17 C21 C22 C23 -111.33(11)
N2 C22 C23 C24 -2.86(16)
C21 C22 C23 C24 176.47(10)
C22 C23 C24 C25 -0.43(17)
C23 C24 C25 C26 2.25(18)
C22 N2 C26 C25 -2.24(16)
Ru1 N2 C26 C25 177.20(9)
C24 C25 C26 N2 -0.95(18)
C11 P1 C31 C32 68.81(11)
C41 P1 C31 C32 -43.42(11)
Ru1 P1 C31 C32 -178.78(8)
C11 P1 C31 C33 -54.28(9)
C41 P1 C31 C33 -166.52(8)
Ru1 P1 C31 C33 58.12(9)
C11 P1 C41 C43 60.74(9)
C31 P1 C41 C43 175.11(8)
Ru1 P1 C41 C43 -53.03(9)
C11 P1 C41 C42 -176.35(8)
C31 P1 C41 C42 -61.98(9)
Ru1 P1 C41 C42 69.88(9)
C17 P2 C51 C52 -170.15(8)
C61 P2 C51 C52 -60.05(9)
Ru1 P2 C51 C52 71.21(8)
C17 P2 C51 C53 66.92(8)
C61 P2 C51 C53 177.01(8)
Ru1 P2 C51 C53 -51.72(8)
C17 P2 C61 C62 59.83(11)
C51 P2 C61 C62 -47.99(11)
Ru1 P2 C61 C62 -178.83(8)
C17 P2 C61 C63 -65.54(9)
C51 P2 C61 C63 -173.36(8)
Ru1 P2 C61 C63 55.80(10)
